data_2310589
loop_
_publ_author_name
'Gronvold, F.'
'Rost, E.'

_publ_section_title
;
 The crystal structure of Pd Se2 and Pd S2
;
_journal_name_full 'Acta Crystallographica (1,1948-23,1967)'
_journal_page_first 329
_journal_page_last 331
_journal_volume 10
_journal_year 1957
_chemical_formula_sum 'Pd S2'
_space_group_IT_number 61
_symmetry_space_group_name_Hall '-P 2ac 2ab'
_symmetry_space_group_name_H-M 'P b c a'
_cell_angle_alpha 90
_cell_angle_beta 90
_cell_angle_gamma 90
_cell_formula_units_Z 4
_cell_length_a 5.46
_cell_length_b 5.541
_cell_length_c 7.531
_cell_volume 227.842
_citation_journal_id_ASTM ACCRA9
_cod_data_source_file Gronvold_ACCRA9_1957_236.cif
_cod_data_source_block Pd1S2
_cod_original_cell_volume 227.8418
_cod_original_formula_sum 'Pd1 S2'
_cod_database_code 2310589

loop_
_symmetry_equiv_pos_as_xyz
x,y,z
-x+1/2,-y,z+1/2
x+1/2,-y+1/2,-z
-x,y+1/2,-z+1/2
-x,-y,-z
x-1/2,y,-z-1/2
-x-1/2,y-1/2,z
x,-y-1/2,z-1/2

loop_
_atom_site_label
_atom_site_type_symbol
_atom_site_fract_x
_atom_site_fract_y
_atom_site_fract_z
_atom_site_occupancy
_atom_site_U_iso_or_equiv
S1 S-2 0.107 0.112 0.425 1 0.0
Pd1 Pd+4 0 0 0 1 0.0
